data_7705766
loop_
_publ_author_name
'Macha, Bret B.'
'Dhara, Debabrata'
'Radacki, Krzysztof'
'Dewhurst, Rian D.'
'Braunschweig, Holger'

_publ_section_title
;
 Intermetallic transfer of unsymmetrical borylene fragments: isolation of
 the second early-transition-metal terminal borylene complex and other
 rare species.
;
_journal_issue 48
_journal_name_full 'Dalton transactions (Cambridge, England : 2003)'
_journal_page_first 17719
_journal_page_last 17724
_journal_paper_doi 10.1039/d0dt03557b
_journal_volume 49
_journal_year 2020
_chemical_formula_moiety 'C18 H28 B N Ni2 O Si'
_chemical_formula_sum 'C18 H28 B N Ni2 O Si'
_chemical_formula_weight 430.73
_space_group_crystal_system monoclinic
_space_group_IT_number 14
_space_group_name_Hall '-P 2ybc'
_space_group_name_H-M_alt 'P 1 21/c 1'
_atom_sites_solution_hydrogens geom
_atom_sites_solution_primary dual
_atom_sites_solution_secondary difmap
_audit_creation_method SHELXL-2018/3
_audit_update_record
;
2020-09-19 deposited with the CCDC.	2020-11-25 downloaded from the CCDC.
;
_cell_angle_alpha 90
_cell_angle_beta 96.081(14)
_cell_angle_gamma 90
_cell_formula_units_Z 4
_cell_length_a 12.436(3)
_cell_length_b 9.8525(18)
_cell_length_c 16.497(3)
_cell_measurement_reflns_used 9936
_cell_measurement_temperature 100(2)
_cell_measurement_theta_max 32.33
_cell_measurement_theta_min 2.41
_cell_volume 2009.9(7)
_computing_cell_refinement 'Saint+ ver. V8.40A (Bruker AXS)'
_computing_data_collection 'BIS 2011.8 / APEX2 ver. 2014.9 (Bruker AXS)'
_computing_data_reduction 'Saint+ ver. V8.40A (Bruker AXS)'
_computing_molecular_graphics 'ShelXLe (Huebschle et all, 2011)'
_computing_publication_material 'CIF-fill 1.2f (K.Radacki 2005-20)'
_computing_structure_refinement 'SHELXL-2018/3 (Sheldrick, 2018)'
_computing_structure_solution 'SHELXT (Sheldrick, 2014)'
_diffrn_ambient_environment N~2~
_diffrn_ambient_temperature 100(2)
_diffrn_detector 'CCD area detector (Apex2)'
_diffrn_detector_area_resol_mean 8.333
_diffrn_measured_fraction_theta_full 1.000
_diffrn_measured_fraction_theta_max 0.836
_diffrn_measurement_device_type 'Bruker X8-APEX II'
_diffrn_measurement_method '\f and \w scans'
_diffrn_radiation_monochromator 'multi-layer mirror'
_diffrn_radiation_type MoK\a
_diffrn_radiation_wavelength 0.71073
_diffrn_reflns_av_R_equivalents 0.0374
_diffrn_reflns_av_unetI/netI 0.0334
_diffrn_reflns_Laue_measured_fraction_full 1.000
_diffrn_reflns_Laue_measured_fraction_max 0.836
_diffrn_reflns_limit_h_max 16
_diffrn_reflns_limit_h_min -17
_diffrn_reflns_limit_k_max 13
_diffrn_reflns_limit_k_min -14
_diffrn_reflns_limit_l_max 22
_diffrn_reflns_limit_l_min -22
_diffrn_reflns_number 39104
_diffrn_reflns_point_group_measured_fraction_full 1.000
_diffrn_reflns_point_group_measured_fraction_max 0.836
_diffrn_reflns_theta_full 26.000
_diffrn_reflns_theta_max 32.782
_diffrn_reflns_theta_min 1.647
_diffrn_source 'rotating-anode (Nonius FR-591)'
_exptl_absorpt_coefficient_mu 1.937
_exptl_absorpt_correction_T_max 0.7465
_exptl_absorpt_correction_T_min 0.6591
_exptl_absorpt_correction_type multi-scan
_exptl_absorpt_process_details 'SadAbs 2016/2 (Bruker AXS)'
_exptl_crystal_colour yellow
_exptl_crystal_density_diffrn 1.423
_exptl_crystal_description block
_exptl_crystal_F_000 904
_exptl_crystal_size_max 0.30
_exptl_crystal_size_mid 0.15
_exptl_crystal_size_min 0.08
_refine_diff_density_max 1.791
_refine_diff_density_min -0.383
_refine_diff_density_rms 0.094
_refine_ls_extinction_method none
_refine_ls_goodness_of_fit_ref 1.085
_refine_ls_hydrogen_treatment constr
_refine_ls_matrix_type full
_refine_ls_number_parameters 223
_refine_ls_number_reflns 6217
_refine_ls_number_restraints 0
_refine_ls_restrained_S_all 1.085
_refine_ls_R_factor_all 0.0533
_refine_ls_R_factor_gt 0.0371
_refine_ls_shift/su_max 0.001
_refine_ls_shift/su_mean 0.000
_refine_ls_structure_factor_coef Fsqd
_refine_ls_weighting_details 'w=1/[\s^2^(Fo^2^)+(0.0469P)^2^+0.9739P] where P=(Fo^2^+2Fc^2^)/3'
_refine_ls_weighting_scheme calc
_refine_ls_wR_factor_gt 0.0913
_refine_ls_wR_factor_ref 0.0970
_reflns_Friedel_coverage 0.000
_reflns_number_gt 4810
_reflns_number_total 6217
_reflns_threshold_expression 'I > 2\s(I)'
_cod_data_source_file d0dt03557b2.cif
_cod_data_source_block BM006
_cod_depositor_comments 'Adding full bibliography for 7705762--7705769.cif.'
_cod_original_cell_volume 2010.0(7)
_cod_original_sg_symbol_H-M 'P 21/c'
_cod_database_code 7705766
_shelx_shelxl_version_number 2018/3
_shelx_space_group_comment
;
The symmetry employed for this shelxl refinement is uniquely defined
by the following loop, which should always be used as a source of
symmetry information in preference to the above space-group names.
They are only intended as comments.
;
_shelx_estimated_absorpt_t_min 0.594
_shelx_estimated_absorpt_t_max 0.860

loop_
_space_group_symop_operation_xyz
'x, y, z'
'-x, y+1/2, -z+1/2'
'-x, -y, -z'
'x, -y-1/2, z-1/2'

loop_
_atom_site_label
_atom_site_type_symbol
_atom_site_fract_x
_atom_site_fract_y
_atom_site_fract_z
_atom_site_U_iso_or_equiv
_atom_site_adp_type
_atom_site_occupancy
_atom_site_site_symmetry_order
_atom_site_calc_flag
_atom_site_refinement_flags_posn
_atom_site_refinement_flags_adp
_atom_site_refinement_flags_occupancy
_atom_site_disorder_assembly
_atom_site_disorder_group
Ni1_1 Ni 0.75002(2) 0.48006(3) 0.45898(2) 0.01477(7) Uani 1 1 d . . . . .
O1_1 O 0.62773(14) 0.67829(17) 0.36336(10) 0.0309(4) Uani 1 1 d . . . . .
C1_1 C 0.69055(17) 0.5904(2) 0.37550(12) 0.0189(4) Uani 1 1 d . . . . .
N1_1 N 0.69636(13) 0.19685(16) 0.37655(10) 0.0152(3) Uani 1 1 d . . . . .
B1_1 B 0.73185(18) 0.3303(2) 0.38346(13) 0.0140(4) Uani 1 1 d . . . . .
Ni2_1 Ni 0.78012(2) 0.48084(3) 0.32113(2) 0.01396(7) Uani 1 1 d . . . . .
C1_2 C 0.57492(16) 0.1733(2) 0.36817(14) 0.0208(4) Uani 1 1 d . . . . .
C2_2 C 0.51828(18) 0.2932(2) 0.32203(16) 0.0295(5) Uani 1 1 d . . . . .
H2A_2 H 0.440026 0.277523 0.315297 0.044 Uiso 1 1 calc R U . . .
H2B_2 H 0.544590 0.301527 0.268320 0.044 Uiso 1 1 calc R U . . .
H2C_2 H 0.534071 0.376966 0.353029 0.044 Uiso 1 1 calc R U . . .
C3_2 C 0.5357(2) 0.1648(3) 0.45286(17) 0.0336(6) Uani 1 1 d . . . . .
H3A_2 H 0.457776 0.146399 0.447352 0.050 Uiso 1 1 calc R U . . .
H3B_2 H 0.550066 0.251028 0.481548 0.050 Uiso 1 1 calc R U . . .
H3C_2 H 0.573973 0.091397 0.483915 0.050 Uiso 1 1 calc R U . . .
C4_2 C 0.5462(2) 0.0436(2) 0.32022(18) 0.0348(6) Uani 1 1 d . . . . .
H4A_2 H 0.467421 0.032823 0.312631 0.052 Uiso 1 1 calc R U . . .
H4B_2 H 0.578739 -0.034482 0.350355 0.052 Uiso 1 1 calc R U . . .
H4C_2 H 0.573914 0.049161 0.266889 0.052 Uiso 1 1 calc R U . . .
Si1_3 Si 0.79273(5) 0.06359(6) 0.38797(3) 0.01541(12) Uani 1 1 d . . . . .
C2_3 C 0.92691(16) 0.1438(2) 0.41525(14) 0.0227(4) Uani 1 1 d . . . . .
H2A_3 H 0.983403 0.074165 0.417629 0.034 Uiso 1 1 calc R U . . .
H2B_3 H 0.928022 0.188032 0.468546 0.034 Uiso 1 1 calc R U . . .
H2C_3 H 0.940066 0.211606 0.373951 0.034 Uiso 1 1 calc R U . . .
C3_3 C 0.7970(2) -0.0368(2) 0.29271(14) 0.0248(5) Uani 1 1 d . . . . .
H3A_3 H 0.861929 -0.093743 0.297466 0.037 Uiso 1 1 calc R U . . .
H3B_3 H 0.798610 0.025066 0.246336 0.037 Uiso 1 1 calc R U . . .
H3C_3 H 0.732581 -0.094504 0.284204 0.037 Uiso 1 1 calc R U . . .
C4_3 C 0.7673(2) -0.0543(2) 0.47208(14) 0.0244(5) Uani 1 1 d . . . . .
H4A_3 H 0.823327 -0.124624 0.477452 0.037 Uiso 1 1 calc R U . . .
H4B_3 H 0.696222 -0.096820 0.459792 0.037 Uiso 1 1 calc R U . . .
H4C_3 H 0.769005 -0.003437 0.523254 0.037 Uiso 1 1 calc R U . . .
C1_4 C 0.7748(2) 0.3682(2) 0.56747(13) 0.0306(6) Uani 1 1 d . . . . .
H1_4 H 0.770625 0.271898 0.568298 0.037 Uiso 1 1 calc R U . . .
C2_4 C 0.6867(2) 0.4599(3) 0.57128(14) 0.0311(5) Uani 1 1 d . . . . .
H2_4 H 0.613762 0.436151 0.576799 0.037 Uiso 1 1 calc R U . . .
C3_4 C 0.7281(2) 0.5921(2) 0.56531(13) 0.0283(5) Uani 1 1 d . . . . .
H3_4 H 0.686997 0.673468 0.564264 0.034 Uiso 1 1 calc R U . . .
C4_4 C 0.8404(2) 0.5838(2) 0.56114(13) 0.0263(5) Uani 1 1 d . . . . .
H4_4 H 0.888063 0.658521 0.558116 0.032 Uiso 1 1 calc R U . . .
C5_4 C 0.8699(2) 0.4460(3) 0.56223(14) 0.0289(5) Uani 1 1 d . . . . .
H5_4 H 0.940732 0.411243 0.559882 0.035 Uiso 1 1 calc R U . . .
C1_5 C 0.85040(18) 0.3675(2) 0.23205(12) 0.0213(4) Uani 1 1 d . . . . .
H1_5 H 0.850128 0.271082 0.230991 0.026 Uiso 1 1 calc R U . . .
C2_5 C 0.93327(18) 0.4510(2) 0.27144(14) 0.0235(5) Uani 1 1 d . . . . .
H2_5 H 0.998719 0.420085 0.300528 0.028 Uiso 1 1 calc R U . . .
C3_5 C 0.9015(2) 0.5878(2) 0.25985(14) 0.0280(5) Uani 1 1 d . . . . .
H3_5 H 0.941707 0.665023 0.279766 0.034 Uiso 1 1 calc R U . . .
C4_5 C 0.7988(2) 0.5895(2) 0.21322(14) 0.0284(5) Uani 1 1 d . . . . .
H4_5 H 0.757985 0.668428 0.197360 0.034 Uiso 1 1 calc R U . . .
C5_5 C 0.7675(2) 0.4542(2) 0.19427(13) 0.0252(5) Uani 1 1 d . . . . .
H5_5 H 0.703236 0.426120 0.162377 0.030 Uiso 1 1 calc R U . . .

loop_
_atom_site_aniso_label
_atom_site_aniso_U_11
_atom_site_aniso_U_22
_atom_site_aniso_U_33
_atom_site_aniso_U_23
_atom_site_aniso_U_13
_atom_site_aniso_U_12
Ni1_1 0.02108(15) 0.01293(13) 0.01019(13) -0.00093(9) 0.00116(9) -0.00116(9)
O1_1 0.0420(10) 0.0259(9) 0.0245(9) 0.0002(7) 0.0016(7) 0.0143(7)
C1_1 0.0263(11) 0.0166(10) 0.0139(10) -0.0003(7) 0.0018(8) -0.0005(8)
N1_1 0.0176(8) 0.0120(8) 0.0158(8) 0.0007(6) 0.0010(6) -0.0023(6)
B1_1 0.0162(10) 0.0155(10) 0.0100(10) 0.0012(7) 0.0000(7) -0.0001(8)
Ni2_1 0.01815(14) 0.01308(13) 0.01079(13) 0.00075(9) 0.00220(9) -0.00158(9)
C1_2 0.0120(10) 0.0143(9) 0.0361(13) 0.0004(8) 0.0024(8) -0.0023(7)
C2_2 0.0165(11) 0.0259(12) 0.0443(15) 0.0067(10) -0.0052(9) 0.0000(8)
C3_2 0.0238(12) 0.0292(13) 0.0501(16) 0.0080(11) 0.0152(11) 0.0009(10)
C4_2 0.0203(12) 0.0245(12) 0.0574(18) -0.0063(11) -0.0062(11) -0.0046(9)
Si1_3 0.0167(3) 0.0140(2) 0.0155(3) 0.00019(19) 0.00163(19) 0.0007(2)
C2_3 0.0169(10) 0.0224(11) 0.0277(12) 0.0017(8) -0.0023(8) 0.0014(8)
C3_3 0.0285(12) 0.0233(11) 0.0238(12) -0.0041(9) 0.0077(9) 0.0010(8)
C4_3 0.0284(12) 0.0206(10) 0.0241(11) 0.0049(8) 0.0023(9) 0.0039(8)
C1_4 0.0601(17) 0.0185(11) 0.0119(10) 0.0008(8) -0.0018(10) -0.0033(10)
C2_4 0.0401(15) 0.0417(15) 0.0125(11) -0.0044(9) 0.0074(9) -0.0094(11)
C3_4 0.0444(15) 0.0252(12) 0.0149(11) -0.0072(8) 0.0017(9) 0.0068(10)
C4_4 0.0385(14) 0.0225(11) 0.0160(11) -0.0035(8) -0.0059(9) -0.0052(9)
C5_4 0.0371(14) 0.0313(12) 0.0161(11) -0.0030(9) -0.0072(9) 0.0070(10)
C1_5 0.0259(11) 0.0235(11) 0.0155(10) -0.0019(8) 0.0071(8) 0.0025(8)
C2_5 0.0202(11) 0.0315(12) 0.0201(11) 0.0013(9) 0.0080(8) -0.0011(8)
C3_5 0.0334(13) 0.0257(12) 0.0270(12) 0.0032(9) 0.0130(10) -0.0076(9)
C4_5 0.0405(14) 0.0278(12) 0.0189(11) 0.0096(9) 0.0127(9) 0.0086(10)
C5_5 0.0295(13) 0.0354(13) 0.0107(10) -0.0003(8) 0.0019(8) 0.0046(9)

loop_
_atom_type_symbol
_atom_type_description
_atom_type_scat_dispersion_real
_atom_type_scat_dispersion_imag
_atom_type_scat_source
C C 0.0033 0.0016 'International Tables Vol C Tables 4.2.6.8 and 6.1.1.4'
H H 0.0000 0.0000 'International Tables Vol C Tables 4.2.6.8 and 6.1.1.4'
B B 0.0013 0.0007 'International Tables Vol C Tables 4.2.6.8 and 6.1.1.4'
N N 0.0061 0.0033 'International Tables Vol C Tables 4.2.6.8 and 6.1.1.4'
O O 0.0106 0.0060 'International Tables Vol C Tables 4.2.6.8 and 6.1.1.4'
Si Si 0.0817 0.0704 'International Tables Vol C Tables 4.2.6.8 and 6.1.1.4'
Ni Ni 0.3393 1.1124 'International Tables Vol C Tables 4.2.6.8 and 6.1.1.4'

loop_
_geom_angle_atom_site_label_1
_geom_angle_atom_site_label_2
_geom_angle_atom_site_label_3
_geom_angle
_geom_angle_site_symmetry_1
_geom_angle_site_symmetry_3
_geom_angle_publ_flag
C1_1 Ni1_1 B1_1 87.62(9) . . ?
C1_1 Ni1_1 C1_4 163.17(10) . . ?
B1_1 Ni1_1 C1_4 98.37(9) . . ?
C1_1 Ni1_1 C2_4 123.79(11) . . ?
B1_1 Ni1_1 C2_4 117.93(10) . . ?
C1_4 Ni1_1 C2_4 39.78(10) . . ?
C1_1 Ni1_1 C3_4 103.57(9) . . ?
B1_1 Ni1_1 C3_4 156.70(10) . . ?
C1_4 Ni1_1 C3_4 65.58(9) . . ?
C2_4 Ni1_1 C3_4 39.05(10) . . ?
C1_1 Ni1_1 C5_4 149.88(10) . . ?
B1_1 Ni1_1 C5_4 114.39(9) . . ?
C1_4 Ni1_1 C5_4 38.84(10) . . ?
C2_4 Ni1_1 C5_4 65.34(11) . . ?
C3_4 Ni1_1 C5_4 64.36(9) . . ?
C1_1 Ni1_1 C4_4 115.71(9) . . ?
B1_1 Ni1_1 C4_4 150.93(9) . . ?
C1_4 Ni1_1 C4_4 64.48(9) . . ?
C2_4 Ni1_1 C4_4 64.70(10) . . ?
C3_4 Ni1_1 C4_4 38.26(10) . . ?
C5_4 Ni1_1 C4_4 37.74(9) . . ?
C1_1 Ni1_1 Ni2_1 50.72(7) . . ?
B1_1 Ni1_1 Ni2_1 52.82(7) . . ?
C1_4 Ni1_1 Ni2_1 143.69(7) . . ?
C2_4 Ni1_1 Ni2_1 166.09(7) . . ?
C3_4 Ni1_1 Ni2_1 148.35(7) . . ?
C5_4 Ni1_1 Ni2_1 126.58(7) . . ?
C4_4 Ni1_1 Ni2_1 128.82(7) . . ?
O1_1 C1_1 Ni1_1 140.48(18) . . ?
O1_1 C1_1 Ni2_1 140.79(17) . . ?
Ni1_1 C1_1 Ni2_1 78.69(8) . . ?
B1_1 N1_1 C1_2 117.15(17) . . ?
B1_1 N1_1 Si1_3 119.14(14) . . ?
C1_2 N1_1 Si1_3 123.40(13) . . ?
N1_1 B1_1 Ni1_1 142.40(16) . . ?
N1_1 B1_1 Ni2_1 142.76(16) . . ?
Ni1_1 B1_1 Ni2_1 74.64(8) . . ?
C1_1 Ni2_1 B1_1 87.31(9) . . ?
C1_1 Ni2_1 C5_5 124.83(9) . . ?
B1_1 Ni2_1 C5_5 116.04(10) . . ?
C1_1 Ni2_1 C1_5 164.30(9) . . ?
B1_1 Ni2_1 C1_5 97.99(9) . . ?
C5_5 Ni2_1 C1_5 39.76(8) . . ?
C1_1 Ni2_1 C4_5 103.81(9) . . ?
B1_1 Ni2_1 C4_5 154.75(10) . . ?
C5_5 Ni2_1 C4_5 39.28(10) . . ?
C1_5 Ni2_1 C4_5 65.80(9) . . ?
C1_1 Ni2_1 C2_5 149.23(9) . . ?
B1_1 Ni2_1 C2_5 115.48(9) . . ?
C5_5 Ni2_1 C2_5 65.34(9) . . ?
C1_5 Ni2_1 C2_5 38.75(8) . . ?
C4_5 Ni2_1 C2_5 64.60(9) . . ?
C1_1 Ni2_1 C3_5 115.19(9) . . ?
B1_1 Ni2_1 C3_5 152.52(9) . . ?
C5_5 Ni2_1 C3_5 65.14(10) . . ?
C1_5 Ni2_1 C3_5 64.74(9) . . ?
C4_5 Ni2_1 C3_5 38.62(9) . . ?
C2_5 Ni2_1 C3_5 37.91(9) . . ?
C1_1 Ni2_1 Ni1_1 50.59(6) . . ?
B1_1 Ni2_1 Ni1_1 52.54(7) . . ?
C5_5 Ni2_1 Ni1_1 164.70(7) . . ?
C1_5 Ni2_1 Ni1_1 142.70(6) . . ?
C4_5 Ni2_1 Ni1_1 149.66(7) . . ?
C2_5 Ni2_1 Ni1_1 127.04(6) . . ?
C3_5 Ni2_1 Ni1_1 129.97(7) . . ?
N1_1 C1_2 C4_2 110.55(18) . . ?
N1_1 C1_2 C3_2 109.60(18) . . ?
C4_2 C1_2 C3_2 110.3(2) . . ?
N1_1 C1_2 C2_2 109.11(17) . . ?
C4_2 C1_2 C2_2 108.51(19) . . ?
C3_2 C1_2 C2_2 108.72(19) . . ?
C1_2 C2_2 H2A_2 109.5 . . ?
C1_2 C2_2 H2B_2 109.5 . . ?
H2A_2 C2_2 H2B_2 109.5 . . ?
C1_2 C2_2 H2C_2 109.5 . . ?
H2A_2 C2_2 H2C_2 109.5 . . ?
H2B_2 C2_2 H2C_2 109.5 . . ?
C1_2 C3_2 H3A_2 109.5 . . ?
C1_2 C3_2 H3B_2 109.5 . . ?
H3A_2 C3_2 H3B_2 109.5 . . ?
C1_2 C3_2 H3C_2 109.5 . . ?
H3A_2 C3_2 H3C_2 109.5 . . ?
H3B_2 C3_2 H3C_2 109.5 . . ?
C1_2 C4_2 H4A_2 109.5 . . ?
C1_2 C4_2 H4B_2 109.5 . . ?
H4A_2 C4_2 H4B_2 109.5 . . ?
C1_2 C4_2 H4C_2 109.5 . . ?
H4A_2 C4_2 H4C_2 109.5 . . ?
H4B_2 C4_2 H4C_2 109.5 . . ?
N1_1 Si1_3 C2_3 106.86(9) . . ?
N1_1 Si1_3 C4_3 111.99(10) . . ?
C2_3 Si1_3 C4_3 107.69(10) . . ?
N1_1 Si1_3 C3_3 112.50(9) . . ?
C2_3 Si1_3 C3_3 108.99(11) . . ?
C4_3 Si1_3 C3_3 108.65(11) . . ?
Si1_3 C2_3 H2A_3 109.5 . . ?
Si1_3 C2_3 H2B_3 109.5 . . ?
H2A_3 C2_3 H2B_3 109.5 . . ?
Si1_3 C2_3 H2C_3 109.5 . . ?
H2A_3 C2_3 H2C_3 109.5 . . ?
H2B_3 C2_3 H2C_3 109.5 . . ?
Si1_3 C3_3 H3A_3 109.5 . . ?
Si1_3 C3_3 H3B_3 109.5 . . ?
H3A_3 C3_3 H3B_3 109.5 . . ?
Si1_3 C3_3 H3C_3 109.5 . . ?
H3A_3 C3_3 H3C_3 109.5 . . ?
H3B_3 C3_3 H3C_3 109.5 . . ?
Si1_3 C4_3 H4A_3 109.5 . . ?
Si1_3 C4_3 H4B_3 109.5 . . ?
H4A_3 C4_3 H4B_3 109.5 . . ?
Si1_3 C4_3 H4C_3 109.5 . . ?
H4A_3 C4_3 H4C_3 109.5 . . ?
H4B_3 C4_3 H4C_3 109.5 . . ?
C5_4 C1_4 C2_4 108.0(2) . . ?
C5_4 C1_4 Ni1_1 73.26(13) . . ?
C2_4 C1_4 Ni1_1 70.15(13) . . ?
C5_4 C1_4 H1_4 126.0 . . ?
C2_4 C1_4 H1_4 126.0 . . ?
Ni1_1 C1_4 H1_4 122.3 . . ?
C3_4 C2_4 C1_4 107.1(2) . . ?
C3_4 C2_4 Ni1_1 71.11(13) . . ?
C1_4 C2_4 Ni1_1 70.07(14) . . ?
C3_4 C2_4 H2_4 126.4 . . ?
C1_4 C2_4 H2_4 126.4 . . ?
Ni1_1 C2_4 H2_4 124.0 . . ?
C2_4 C3_4 C4_4 108.8(2) . . ?
C2_4 C3_4 Ni1_1 69.84(13) . . ?
C4_4 C3_4 Ni1_1 73.34(13) . . ?
C2_4 C3_4 H3_4 125.6 . . ?
C4_4 C3_4 H3_4 125.6 . . ?
Ni1_1 C3_4 H3_4 122.8 . . ?
C5_4 C4_4 C3_4 108.3(2) . . ?
C5_4 C4_4 Ni1_1 70.70(12) . . ?
C3_4 C4_4 Ni1_1 68.40(12) . . ?
C5_4 C4_4 H4_4 125.8 . . ?
C3_4 C4_4 H4_4 125.8 . . ?
Ni1_1 C4_4 H4_4 126.6 . . ?
C4_4 C5_4 C1_4 107.7(2) . . ?
C4_4 C5_4 Ni1_1 71.56(12) . . ?
C1_4 C5_4 Ni1_1 67.89(13) . . ?
C4_4 C5_4 H5_4 126.1 . . ?
C1_4 C5_4 H5_4 126.1 . . ?
Ni1_1 C5_4 H5_4 126.0 . . ?
C2_5 C1_5 C5_5 107.9(2) . . ?
C2_5 C1_5 Ni2_1 73.07(13) . . ?
C5_5 C1_5 Ni2_1 69.77(12) . . ?
C2_5 C1_5 H1_5 126.0 . . ?
C5_5 C1_5 H1_5 126.0 . . ?
Ni2_1 C1_5 H1_5 122.8 . . ?
C3_5 C2_5 C1_5 108.1(2) . . ?
C3_5 C2_5 Ni2_1 71.19(13) . . ?
C1_5 C2_5 Ni2_1 68.19(12) . . ?
C3_5 C2_5 H2_5 125.9 . . ?
C1_5 C2_5 H2_5 125.9 . . ?
Ni2_1 C2_5 H2_5 126.3 . . ?
C2_5 C3_5 C4_5 107.9(2) . . ?
C2_5 C3_5 Ni2_1 70.91(13) . . ?
C4_5 C3_5 Ni2_1 68.24(13) . . ?
C2_5 C3_5 H3_5 126.0 . . ?
C4_5 C3_5 H3_5 126.0 . . ?
Ni2_1 C3_5 H3_5 126.4 . . ?
C5_5 C4_5 C3_5 108.6(2) . . ?
C5_5 C4_5 Ni2_1 69.86(12) . . ?
C3_5 C4_5 Ni2_1 73.14(13) . . ?
C5_5 C4_5 H4_5 125.7 . . ?
C3_5 C4_5 H4_5 125.7 . . ?
Ni2_1 C4_5 H4_5 122.9 . . ?
C4_5 C5_5 C1_5 107.3(2) . . ?
C4_5 C5_5 Ni2_1 70.86(12) . . ?
C1_5 C5_5 Ni2_1 70.48(12) . . ?
C4_5 C5_5 H5_5 126.3 . . ?
C1_5 C5_5 H5_5 126.3 . . ?
Ni2_1 C5_5 H5_5 124.0 . . ?

loop_
_geom_bond_atom_site_label_1
_geom_bond_atom_site_label_2
_geom_bond_distance
_geom_bond_site_symmetry_2
_geom_bond_publ_flag
Ni1_1 C1_1 1.846(2) . ?
Ni1_1 B1_1 1.929(2) . ?
Ni1_1 C1_4 2.097(2) . ?
Ni1_1 C2_4 2.098(2) . ?
Ni1_1 C3_4 2.114(2) . ?
Ni1_1 C5_4 2.167(2) . ?
Ni1_1 C4_4 2.179(2) . ?
Ni1_1 Ni2_1 2.3434(5) . ?
O1_1 C1_1 1.169(3) . ?
C1_1 Ni2_1 1.850(2) . ?
N1_1 B1_1 1.387(3) . ?
N1_1 C1_2 1.520(3) . ?
N1_1 Si1_3 1.7743(18) . ?
B1_1 Ni2_1 1.936(2) . ?
Ni2_1 C5_5 2.098(2) . ?
Ni2_1 C1_5 2.108(2) . ?
Ni2_1 C4_5 2.111(2) . ?
Ni2_1 C2_5 2.172(2) . ?
Ni2_1 C3_5 2.176(2) . ?
C1_2 C4_2 1.525(3) . ?
C1_2 C3_2 1.530(3) . ?
C1_2 C2_2 1.535(3) . ?
C2_2 H2A_2 0.9800 . ?
C2_2 H2B_2 0.9800 . ?
C2_2 H2C_2 0.9800 . ?
C3_2 H3A_2 0.9800 . ?
C3_2 H3B_2 0.9800 . ?
C3_2 H3C_2 0.9800 . ?
C4_2 H4A_2 0.9800 . ?
C4_2 H4B_2 0.9800 . ?
C4_2 H4C_2 0.9800 . ?
Si1_3 C2_3 1.858(2) . ?
Si1_3 C4_3 1.862(2) . ?
Si1_3 C3_3 1.862(2) . ?
C2_3 H2A_3 0.9800 . ?
C2_3 H2B_3 0.9800 . ?
C2_3 H2C_3 0.9800 . ?
C3_3 H3A_3 0.9800 . ?
C3_3 H3B_3 0.9800 . ?
C3_3 H3C_3 0.9800 . ?
C4_3 H4A_3 0.9800 . ?
C4_3 H4B_3 0.9800 . ?
C4_3 H4C_3 0.9800 . ?
C1_4 C5_4 1.420(4) . ?
C1_4 C2_4 1.427(4) . ?
C1_4 H1_4 0.9500 . ?
C2_4 C3_4 1.408(4) . ?
C2_4 H2_4 0.9500 . ?
C3_4 C4_4 1.408(4) . ?
C3_4 H3_4 0.9500 . ?
C4_4 C5_4 1.406(3) . ?
C4_4 H4_4 0.9500 . ?
C5_4 H5_4 0.9500 . ?
C1_5 C2_5 1.421(3) . ?
C1_5 C5_5 1.430(3) . ?
C1_5 H1_5 0.9500 . ?
C2_5 C3_5 1.412(3) . ?
C2_5 H2_5 0.9500 . ?
C3_5 C4_5 1.419(3) . ?
C3_5 H3_5 0.9500 . ?
C4_5 C5_5 1.415(4) . ?
C4_5 H4_5 0.9500 . ?
C5_5 H5_5 0.9500 . ?

loop_
_geom_torsion_atom_site_label_1
_geom_torsion_atom_site_label_2
_geom_torsion_atom_site_label_3
_geom_torsion_atom_site_label_4
_geom_torsion
_geom_torsion_site_symmetry_1
_geom_torsion_site_symmetry_2
_geom_torsion_site_symmetry_3
_geom_torsion_site_symmetry_4
_geom_torsion_publ_flag
B1_1 Ni1_1 C1_1 O1_1 136.0(3) . . . . ?
C1_4 Ni1_1 C1_1 O1_1 24.5(5) . . . . ?
C2_4 Ni1_1 C1_1 O1_1 13.6(3) . . . . ?
C3_4 Ni1_1 C1_1 O1_1 -23.3(3) . . . . ?
C5_4 Ni1_1 C1_1 O1_1 -85.2(3) . . . . ?
C4_4 Ni1_1 C1_1 O1_1 -62.0(3) . . . . ?
Ni2_1 Ni1_1 C1_1 O1_1 177.6(3) . . . . ?
B1_1 Ni1_1 C1_1 Ni2_1 -41.63(8) . . . . ?
C1_4 Ni1_1 C1_1 Ni2_1 -153.1(3) . . . . ?
C2_4 Ni1_1 C1_1 Ni2_1 -164.06(9) . . . . ?
C3_4 Ni1_1 C1_1 Ni2_1 159.04(8) . . . . ?
C5_4 Ni1_1 C1_1 Ni2_1 97.14(18) . . . . ?
C4_4 Ni1_1 C1_1 Ni2_1 120.33(9) . . . . ?
C1_2 N1_1 B1_1 Ni1_1 75.2(3) . . . . ?
Si1_3 N1_1 B1_1 Ni1_1 -98.7(3) . . . . ?
C1_2 N1_1 B1_1 Ni2_1 -97.1(3) . . . . ?
Si1_3 N1_1 B1_1 Ni2_1 89.1(3) . . . . ?
O1_1 C1_1 Ni2_1 B1_1 -136.2(3) . . . . ?
Ni1_1 C1_1 Ni2_1 B1_1 41.46(8) . . . . ?
O1_1 C1_1 Ni2_1 C5_5 -16.0(3) . . . . ?
Ni1_1 C1_1 Ni2_1 C5_5 161.64(9) . . . . ?
O1_1 C1_1 Ni2_1 C1_5 -25.8(5) . . . . ?
Ni1_1 C1_1 Ni2_1 C1_5 151.8(3) . . . . ?
O1_1 C1_1 Ni2_1 C4_5 20.9(3) . . . . ?
Ni1_1 C1_1 Ni2_1 C4_5 -161.50(9) . . . . ?
O1_1 C1_1 Ni2_1 C2_5 84.1(3) . . . . ?
Ni1_1 C1_1 Ni2_1 C2_5 -98.27(16) . . . . ?
O1_1 C1_1 Ni2_1 C3_5 60.2(3) . . . . ?
Ni1_1 C1_1 Ni2_1 C3_5 -122.16(9) . . . . ?
O1_1 C1_1 Ni2_1 Ni1_1 -177.6(3) . . . . ?
B1_1 N1_1 C1_2 C4_2 151.4(2) . . . . ?
Si1_3 N1_1 C1_2 C4_2 -35.1(2) . . . . ?
B1_1 N1_1 C1_2 C3_2 -86.8(2) . . . . ?
Si1_3 N1_1 C1_2 C3_2 86.7(2) . . . . ?
B1_1 N1_1 C1_2 C2_2 32.1(3) . . . . ?
Si1_3 N1_1 C1_2 C2_2 -154.34(16) . . . . ?
B1_1 N1_1 Si1_3 C2_3 3.95(18) . . . . ?
C1_2 N1_1 Si1_3 C2_3 -169.48(16) . . . . ?
B1_1 N1_1 Si1_3 C4_3 121.66(16) . . . . ?
C1_2 N1_1 Si1_3 C4_3 -51.78(19) . . . . ?
B1_1 N1_1 Si1_3 C3_3 -115.62(16) . . . . ?
C1_2 N1_1 Si1_3 C3_3 70.95(18) . . . . ?
C5_4 C1_4 C2_4 C3_4 2.1(3) . . . . ?
Ni1_1 C1_4 C2_4 C3_4 -61.83(16) . . . . ?
C5_4 C1_4 C2_4 Ni1_1 63.94(16) . . . . ?
C1_4 C2_4 C3_4 C4_4 -2.3(3) . . . . ?
Ni1_1 C2_4 C3_4 C4_4 -63.43(16) . . . . ?
C1_4 C2_4 C3_4 Ni1_1 61.16(15) . . . . ?
C2_4 C3_4 C4_4 C5_4 1.6(3) . . . . ?
Ni1_1 C3_4 C4_4 C5_4 -59.63(15) . . . . ?
C2_4 C3_4 C4_4 Ni1_1 61.21(15) . . . . ?
C3_4 C4_4 C5_4 C1_4 -0.2(2) . . . . ?
Ni1_1 C4_4 C5_4 C1_4 -58.45(15) . . . . ?
C3_4 C4_4 C5_4 Ni1_1 58.21(15) . . . . ?
C2_4 C1_4 C5_4 C4_4 -1.2(2) . . . . ?
Ni1_1 C1_4 C5_4 C4_4 60.77(15) . . . . ?
C2_4 C1_4 C5_4 Ni1_1 -61.93(15) . . . . ?
C5_5 C1_5 C2_5 C3_5 1.2(2) . . . . ?
Ni2_1 C1_5 C2_5 C3_5 -60.22(16) . . . . ?
C5_5 C1_5 C2_5 Ni2_1 61.40(15) . . . . ?
C1_5 C2_5 C3_5 C4_5 0.0(2) . . . . ?
Ni2_1 C2_5 C3_5 C4_5 -58.37(16) . . . . ?
C1_5 C2_5 C3_5 Ni2_1 58.35(15) . . . . ?
C2_5 C3_5 C4_5 C5_5 -1.2(3) . . . . ?
Ni2_1 C3_5 C4_5 C5_5 -61.20(15) . . . . ?
C2_5 C3_5 C4_5 Ni2_1 60.04(16) . . . . ?
C3_5 C4_5 C5_5 C1_5 1.9(3) . . . . ?
Ni2_1 C4_5 C5_5 C1_5 -61.40(15) . . . . ?
C3_5 C4_5 C5_5 Ni2_1 63.28(16) . . . . ?
C2_5 C1_5 C5_5 C4_5 -1.9(2) . . . . ?
Ni2_1 C1_5 C5_5 C4_5 61.65(15) . . . . ?
C2_5 C1_5 C5_5 Ni2_1 -63.53(15) . . . . ?
